data_4087897
loop_
_publ_author_name
'Al-Afyouni, Malik H.'
'Krishnan, V. Mahesh'
'Arman, Hadi D.'
'Tonzetich, Zachary J.'

_publ_section_title
;
 Synthesis and Reactivity of Manganese(II) Complexes Containing
 N-Heterocyclic Carbene Ligands
;
_journal_issue 20
_journal_name_full Organometallics
_journal_page_first 5088
_journal_paper_doi 10.1021/acs.organomet.5b00684
_journal_volume 34
_journal_year 2015
_chemical_formula_moiety 'C66 H82 Cl2 Mn2 N4'
_chemical_formula_sum 'C66 H82 Cl2 Mn2 N4'
_chemical_formula_weight 1112.14
_space_group_IT_number 14
_space_group_name_Hall '-P 2yn'
_space_group_name_H-M_alt 'P 1 21/n 1'
_symmetry_cell_setting monoclinic
_symmetry_space_group_name_Hall '-P 2yn'
_symmetry_space_group_name_H-M 'P 1 21/n 1'
_atom_sites_solution_hydrogens geom
_atom_sites_solution_primary direct
_atom_sites_solution_secondary difmap
_audit_creation_method SHELXL-97
_cell_angle_alpha 90.00
_cell_angle_beta 105.875(8)
_cell_angle_gamma 90.00
_cell_formula_units_Z 2
_cell_length_a 15.016(9)
_cell_length_b 12.006(7)
_cell_length_c 17.858(10)
_cell_measurement_temperature 98(2)
_cell_volume 3097(3)
_computing_cell_refinement
;
CrystalClear-SM Expert 2.0 r5 (Rigaku, 2010)
;
_computing_data_collection
;
CrystalClear-SM Expert 2.0 r5 (Rigaku, 2010)
;
_computing_data_reduction
;
CrystalClear-SM Expert 2.0 r5 (Rigaku, 2010)
;
_computing_structure_refinement 'SHELXL-97 (Sheldrick, 1997)'
_computing_structure_solution 'SHELXS-97 (Sheldrick, 1990)'
_diffrn_ambient_temperature 98(2)
_diffrn_detector_area_resol_mean 28.5714
_diffrn_measured_fraction_theta_full 0.992
_diffrn_measured_fraction_theta_max 0.992
_diffrn_measurement_device_type
;
Saturn724 (2x2 bin mode)
;
_diffrn_measurement_method \w
_diffrn_radiation_monochromator graphite
_diffrn_radiation_source 'sealed tube'
_diffrn_radiation_type MoK\a
_diffrn_radiation_wavelength 0.71073
_diffrn_reflns_av_R_equivalents 0.1140
_diffrn_reflns_av_sigmaI/netI 0.1004
_diffrn_reflns_limit_h_max 12
_diffrn_reflns_limit_h_min -17
_diffrn_reflns_limit_k_max 13
_diffrn_reflns_limit_k_min -14
_diffrn_reflns_limit_l_max 21
_diffrn_reflns_limit_l_min -21
_diffrn_reflns_number 11738
_diffrn_reflns_reduction_process 'Lp corrections applied'
_diffrn_reflns_theta_full 25.05
_diffrn_reflns_theta_max 25.05
_diffrn_reflns_theta_min 2.31
_diffrn_standards_decay_% <1
_diffrn_standards_interval_count 0
_diffrn_standards_number 0
_exptl_absorpt_coefficient_mu 0.535
_exptl_absorpt_correction_T_max 0.9098
_exptl_absorpt_correction_T_min 0.8823
_exptl_absorpt_correction_type multi-scan
_exptl_absorpt_process_details 'ABSCOR (Higashi, 1995)'
_exptl_crystal_colour colourless
_exptl_crystal_density_diffrn 1.193
_exptl_crystal_density_method 'not measured'
_exptl_crystal_description chunk
_exptl_crystal_F_000 1180
_exptl_crystal_size_max 0.24
_exptl_crystal_size_mid 0.22
_exptl_crystal_size_min 0.18
_refine_diff_density_max 0.599
_refine_diff_density_min -0.828
_refine_diff_density_rms '0.081 ===END'
_refine_ls_extinction_method none
_refine_ls_goodness_of_fit_ref 1.016
_refine_ls_hydrogen_treatment constr
_refine_ls_matrix_type full
_refine_ls_number_parameters 334
_refine_ls_number_reflns 5441
_refine_ls_number_restraints 0
_refine_ls_restrained_S_all 1.016
_refine_ls_R_factor_all 0.0763
_refine_ls_R_factor_gt 0.0641
_refine_ls_shift/su_max 0.000
_refine_ls_shift/su_mean 0.000
_refine_ls_structure_factor_coef Fsqd
_refine_ls_weighting_details 'calc w=1/[\s^2^(Fo^2^)+(0.0200P)^2^+6.5000P] where P=(Fo^2^+2Fc^2^)/3'
_refine_ls_weighting_scheme calc
_refine_ls_wR_factor_gt 0.1392
_refine_ls_wR_factor_ref 0.1462
_reflns_number_gt 4450
_reflns_number_total 5441
_reflns_threshold_expression >2sigma(I)
_cod_data_source_file om5b00684_si_002.cif
_cod_data_source_block 6
_cod_original_sg_symbol_H-M P2(1)/n
_cod_database_code 4087897

loop_
_symmetry_equiv_pos_as_xyz
'x, y, z'
'-x+1/2, y+1/2, -z+1/2'
'-x, -y, -z'
'x-1/2, -y-1/2, z-1/2'

loop_
_atom_site_label
_atom_site_type_symbol
_atom_site_fract_x
_atom_site_fract_y
_atom_site_fract_z
_atom_site_U_iso_or_equiv
_atom_site_adp_type
_atom_site_occupancy
_atom_site_symmetry_multiplicity
_atom_site_calc_flag
_atom_site_refinement_flags
Mn1 Mn 0.50963(4) 0.03350(5) 0.91025(3) 0.02658(17) Uani 1 1 d .
Cl1 Cl 0.55992(6) 0.12490(8) 1.03807(5) 0.0314(2) Uani 1 1 d .
N2 N 0.66674(19) 0.0458(2) 0.82091(16) 0.0244(6) Uani 1 1 d .
N1 N 0.6902(2) -0.1074(2) 0.88523(16) 0.0251(6) Uani 1 1 d .
C16 C 0.6318(2) 0.1546(3) 0.7915(2) 0.0270(8) Uani 1 1 d .
C4 C 0.6924(2) -0.1945(3) 0.9417(2) 0.0269(8) Uani 1 1 d .
C1 C 0.6344(2) -0.0154(3) 0.87259(19) 0.0243(8) Uani 1 1 d .
C21 C 0.6544(2) 0.2478(3) 0.8409(2) 0.0275(8) Uani 1 1 d .
C28 C 0.4064(2) 0.1237(3) 0.8269(2) 0.0300(8) Uani 1 1 d .
C17 C 0.5758(2) 0.1617(3) 0.7134(2) 0.0291(8) Uani 1 1 d .
C9 C 0.6297(3) -0.2843(3) 0.9224(2) 0.0323(9) Uani 1 1 d .
C3 C 0.7409(2) -0.0073(3) 0.8025(2) 0.0289(8) Uani 1 1 d .
H3A H 0.7747 0.0194 0.7683 0.035 Uiso 1 1 calc R
C25 C 0.7212(3) 0.2378(3) 0.9237(2) 0.0316(9) Uani 1 1 d .
H25A H 0.7075 0.1655 0.9461 0.038 Uiso 1 1 calc R
C18 C 0.5394(3) 0.2670(3) 0.6881(2) 0.0328(9) Uani 1 1 d .
H18A H 0.5004 0.2747 0.6366 0.039 Uiso 1 1 calc R
C5 C 0.7622(3) -0.1878(4) 1.0138(2) 0.0344(9) Uani 1 1 d .
C20 C 0.6172(3) 0.3505(3) 0.8114(2) 0.0334(9) Uani 1 1 d .
H20A H 0.6319 0.4151 0.8431 0.040 Uiso 1 1 calc R
C19 C 0.5582(3) 0.3598(3) 0.7353(2) 0.0330(9) Uani 1 1 d .
H19A H 0.5316 0.4297 0.7165 0.040 Uiso 1 1 calc R
C13 C 0.5558(3) -0.2867(4) 0.8433(2) 0.0351(9) Uani 1 1 d .
H13A H 0.5310 -0.2094 0.8319 0.042 Uiso 1 1 calc R
C27 C 0.7097(3) 0.3296(4) 0.9787(2) 0.0388(10) Uani 1 1 d .
H27A H 0.6453 0.3315 0.9811 0.058 Uiso 1 1 calc R
H27B H 0.7257 0.4014 0.9598 0.058 Uiso 1 1 calc R
H27C H 0.7506 0.3153 1.0308 0.058 Uiso 1 1 calc R
C2 C 0.7551(2) -0.1033(3) 0.8425(2) 0.0305(8) Uani 1 1 d .
H2A H 0.8006 -0.1580 0.8418 0.037 Uiso 1 1 calc R
C22 C 0.5584(3) 0.0616(4) 0.6588(2) 0.0341(9) Uani 1 1 d .
H22A H 0.5771 -0.0071 0.6909 0.041 Uiso 1 1 calc R
C29 C 0.3382(3) 0.0698(4) 0.7679(2) 0.0361(9) Uani 1 1 d .
H29A H 0.3372 -0.0093 0.7662 0.043 Uiso 1 1 calc R
C33 C 0.4024(3) 0.2401(4) 0.8262(2) 0.0341(9) Uani 1 1 d .
H33A H 0.4464 0.2796 0.8656 0.041 Uiso 1 1 calc R
C32 C 0.3369(3) 0.3018(4) 0.7705(2) 0.0399(10) Uani 1 1 d .
H32A H 0.3374 0.3809 0.7722 0.048 Uiso 1 1 calc R
C6 C 0.7679(3) -0.2753(4) 1.0652(2) 0.0428(10) Uani 1 1 d .
H6A H 0.8136 -0.2731 1.1140 0.051 Uiso 1 1 calc R
C8 C 0.6394(3) -0.3692(4) 0.9764(3) 0.0433(10) Uani 1 1 d .
H8A H 0.5983 -0.4309 0.9652 0.052 Uiso 1 1 calc R
C30 C 0.2714(3) 0.1297(4) 0.7112(2) 0.0421(11) Uani 1 1 d .
H30A H 0.2265 0.0907 0.6722 0.051 Uiso 1 1 calc R
C10 C 0.8272(3) -0.0866(4) 1.0343(2) 0.0390(10) Uani 1 1 d .
H10A H 0.8101 -0.0328 0.9899 0.047 Uiso 1 1 calc R
C26 C 0.8231(3) 0.2327(4) 0.9190(3) 0.0446(11) Uani 1 1 d .
H26A H 0.8649 0.2259 0.9716 0.067 Uiso 1 1 calc R
H26B H 0.8376 0.3008 0.8946 0.067 Uiso 1 1 calc R
H26C H 0.8309 0.1680 0.8879 0.067 Uiso 1 1 calc R
C14 C 0.5978(3) -0.3211(4) 0.7779(2) 0.0432(10) Uani 1 1 d .
H14A H 0.6498 -0.2717 0.7778 0.065 Uiso 1 1 calc R
H14B H 0.5507 -0.3155 0.7278 0.065 Uiso 1 1 calc R
H14C H 0.6200 -0.3981 0.7862 0.065 Uiso 1 1 calc R
C31 C 0.2707(3) 0.2452(4) 0.7122(2) 0.0409(10) Uani 1 1 d .
H31A H 0.2261 0.2855 0.6738 0.049 Uiso 1 1 calc R
C7 C 0.7090(3) -0.3657(4) 1.0477(3) 0.0517(12) Uani 1 1 d .
H7A H 0.7154 -0.4255 1.0836 0.062 Uiso 1 1 calc R
C24 C 0.6183(3) 0.0702(4) 0.6018(2) 0.0474(11) Uani 1 1 d .
H24A H 0.6835 0.0778 0.6311 0.071 Uiso 1 1 calc R
H24B H 0.5992 0.1355 0.5683 0.071 Uiso 1 1 calc R
H24C H 0.6103 0.0029 0.5696 0.071 Uiso 1 1 calc R
C23 C 0.4548(3) 0.0496(4) 0.6125(3) 0.0507(12) Uani 1 1 d .
H23A H 0.4167 0.0442 0.6490 0.076 Uiso 1 1 calc R
H23B H 0.4467 -0.0177 0.5803 0.076 Uiso 1 1 calc R
H23C H 0.4357 0.1149 0.5790 0.076 Uiso 1 1 calc R
C12 C 0.9289(3) -0.1229(5) 1.0452(3) 0.0564(13) Uani 1 1 d .
H12A H 0.9695 -0.0577 1.0580 0.085 Uiso 1 1 calc R
H12B H 0.9351 -0.1568 0.9970 0.085 Uiso 1 1 calc R
H12C H 0.9465 -0.1773 1.0877 0.085 Uiso 1 1 calc R
C11 C 0.8162(3) -0.0279(5) 1.1072(3) 0.0569(14) Uani 1 1 d .
H11A H 0.8583 0.0361 1.1191 0.085 Uiso 1 1 calc R
H11B H 0.8312 -0.0800 1.1511 0.085 Uiso 1 1 calc R
H11C H 0.7522 -0.0022 1.0981 0.085 Uiso 1 1 calc R
C15 C 0.4736(3) -0.3636(4) 0.8439(3) 0.0507(12) Uani 1 1 d .
H15A H 0.4473 -0.3413 0.8862 0.076 Uiso 1 1 calc R
H15B H 0.4952 -0.4408 0.8519 0.076 Uiso 1 1 calc R
H15C H 0.4261 -0.3575 0.7940 0.076 Uiso 1 1 calc R

loop_
_atom_site_aniso_label
_atom_site_aniso_U_11
_atom_site_aniso_U_22
_atom_site_aniso_U_33
_atom_site_aniso_U_23
_atom_site_aniso_U_13
_atom_site_aniso_U_12
Mn1 0.0236(3) 0.0368(3) 0.0179(3) 0.0014(2) 0.0032(2) 0.0030(2)
Cl1 0.0341(5) 0.0375(5) 0.0230(4) -0.0048(4) 0.0084(4) -0.0053(4)
N2 0.0248(15) 0.0319(16) 0.0148(14) -0.0015(12) 0.0027(12) -0.0008(13)
N1 0.0260(15) 0.0324(16) 0.0162(14) -0.0005(12) 0.0047(12) 0.0008(13)
C16 0.0249(18) 0.037(2) 0.0196(18) 0.0034(16) 0.0064(15) 0.0029(16)
C4 0.0295(18) 0.033(2) 0.0177(17) 0.0022(15) 0.0054(15) 0.0049(16)
C1 0.0255(17) 0.0316(19) 0.0120(16) -0.0023(14) -0.0011(14) 0.0001(15)
C21 0.0242(18) 0.035(2) 0.0216(18) 0.0029(16) 0.0044(15) -0.0009(16)
C28 0.0254(18) 0.047(2) 0.0186(18) 0.0050(16) 0.0079(15) 0.0041(17)
C17 0.0248(18) 0.042(2) 0.0209(18) 0.0009(16) 0.0073(15) -0.0026(17)
C9 0.033(2) 0.035(2) 0.031(2) -0.0026(17) 0.0120(17) 0.0046(18)
C3 0.0275(18) 0.039(2) 0.0229(19) -0.0007(16) 0.0121(16) 0.0001(17)
C25 0.032(2) 0.038(2) 0.0230(19) -0.0010(17) 0.0047(16) -0.0046(17)
C18 0.0295(19) 0.046(2) 0.0222(19) 0.0095(17) 0.0054(16) 0.0034(18)
C5 0.0280(19) 0.054(3) 0.0203(19) 0.0027(18) 0.0046(16) 0.0086(19)
C20 0.036(2) 0.036(2) 0.029(2) -0.0009(17) 0.0104(17) -0.0042(18)
C19 0.033(2) 0.035(2) 0.031(2) 0.0075(17) 0.0075(17) 0.0068(18)
C13 0.0282(19) 0.039(2) 0.035(2) -0.0089(18) 0.0032(17) -0.0042(18)
C27 0.042(2) 0.043(2) 0.031(2) -0.0031(19) 0.0083(18) 0.000(2)
C2 0.0242(18) 0.045(2) 0.0224(18) -0.0019(17) 0.0063(15) 0.0004(17)
C22 0.034(2) 0.044(2) 0.0205(19) -0.0002(17) 0.0004(16) 0.0011(19)
C29 0.032(2) 0.042(2) 0.032(2) 0.0037(18) 0.0050(17) 0.0068(19)
C33 0.0262(19) 0.045(2) 0.028(2) 0.0036(18) 0.0023(16) -0.0014(18)
C32 0.037(2) 0.043(2) 0.039(2) 0.0104(19) 0.0097(19) 0.0042(19)
C6 0.043(2) 0.055(3) 0.029(2) 0.009(2) 0.0069(19) 0.015(2)
C8 0.049(3) 0.035(2) 0.051(3) 0.003(2) 0.022(2) 0.000(2)
C30 0.030(2) 0.064(3) 0.026(2) -0.001(2) -0.0014(17) 0.009(2)
C10 0.031(2) 0.058(3) 0.025(2) -0.0044(19) 0.0021(17) 0.003(2)
C26 0.030(2) 0.061(3) 0.038(2) -0.012(2) 0.0014(18) 0.002(2)
C14 0.044(2) 0.050(3) 0.034(2) -0.010(2) 0.009(2) -0.007(2)
C31 0.035(2) 0.059(3) 0.026(2) 0.011(2) 0.0052(18) 0.016(2)
C7 0.065(3) 0.055(3) 0.040(3) 0.022(2) 0.023(2) 0.016(3)
C24 0.053(3) 0.057(3) 0.034(2) -0.010(2) 0.016(2) 0.003(2)
C23 0.038(2) 0.074(3) 0.033(2) -0.012(2) -0.0021(19) -0.013(2)
C12 0.030(2) 0.085(4) 0.051(3) -0.017(3) 0.005(2) 0.002(2)
C11 0.043(3) 0.082(4) 0.043(3) -0.024(3) 0.008(2) -0.001(3)
C15 0.037(2) 0.057(3) 0.060(3) -0.025(2) 0.015(2) -0.013(2)

loop_
_atom_type_symbol
_atom_type_description
_atom_type_scat_dispersion_real
_atom_type_scat_dispersion_imag
_atom_type_scat_source
C C 0.0033 0.0016 'International Tables Vol C Tables 4.2.6.8 and 6.1.1.4'
H H 0.0000 0.0000 'International Tables Vol C Tables 4.2.6.8 and 6.1.1.4'
N N 0.0061 0.0033 'International Tables Vol C Tables 4.2.6.8 and 6.1.1.4'
Cl Cl 0.1484 0.1585 'International Tables Vol C Tables 4.2.6.8 and 6.1.1.4'
Mn Mn 0.3368 0.7283 'International Tables Vol C Tables 4.2.6.8 and 6.1.1.4'

loop_
_geom_angle_atom_site_label_1
_geom_angle_atom_site_label_2
_geom_angle_atom_site_label_3
_geom_angle
_geom_angle_site_symmetry_3
C28 Mn1 C1 115.67(13) .
C28 Mn1 Cl1 113.73(11) .
C1 Mn1 Cl1 109.08(9) .
C28 Mn1 Cl1 110.62(11) 3_657
C1 Mn1 Cl1 112.67(10) 3_657
Cl1 Mn1 Cl1 92.91(5) 3_657
Mn1 Cl1 Mn1 87.09(5) 3_657
C1 N2 C3 111.5(3) .
C1 N2 C16 124.6(3) .
C3 N2 C16 123.9(3) .
C1 N1 C2 111.7(3) .
C1 N1 C4 126.5(3) .
C2 N1 C4 121.4(3) .
C21 C16 C17 123.0(3) .
C21 C16 N2 119.1(3) .
C17 C16 N2 117.8(3) .
C9 C4 C5 122.8(4) .
C9 C4 N1 119.7(3) .
C5 C4 N1 117.4(3) .
N1 C1 N2 103.3(3) .
N1 C1 Mn1 133.5(3) .
N2 C1 Mn1 122.9(2) .
C20 C21 C16 117.5(3) .
C20 C21 C25 121.1(3) .
C16 C21 C25 121.3(3) .
C33 C28 C29 115.5(3) .
C33 C28 Mn1 122.4(3) .
C29 C28 Mn1 122.1(3) .
C18 C17 C16 116.3(4) .
C18 C17 C22 121.5(3) .
C16 C17 C22 122.2(4) .
C8 C9 C4 117.2(4) .
C8 C9 C13 122.5(4) .
C4 C9 C13 120.3(3) .
C2 C3 N2 106.7(3) .
C2 C3 H3A 126.7 .
N2 C3 H3A 126.7 .
C27 C25 C21 113.8(3) .
C27 C25 C26 110.6(3) .
C21 C25 C26 110.0(3) .
C27 C25 H25A 107.4 .
C21 C25 H25A 107.4 .
C26 C25 H25A 107.4 .
C19 C18 C17 122.4(3) .
C19 C18 H18A 118.8 .
C17 C18 H18A 118.8 .
C6 C5 C4 117.0(4) .
C6 C5 C10 121.5(4) .
C4 C5 C10 121.5(4) .
C21 C20 C19 121.0(4) .
C21 C20 H20A 119.5 .
C19 C20 H20A 119.5 .
C18 C19 C20 119.7(4) .
C18 C19 H19A 120.2 .
C20 C19 H19A 120.2 .
C14 C13 C9 111.2(3) .
C14 C13 C15 110.0(3) .
C9 C13 C15 112.5(4) .
C14 C13 H13A 107.7 .
C9 C13 H13A 107.7 .
C15 C13 H13A 107.7 .
C25 C27 H27A 109.5 .
C25 C27 H27B 109.5 .
H27A C27 H27B 109.5 .
C25 C27 H27C 109.5 .
H27A C27 H27C 109.5 .
H27B C27 H27C 109.5 .
C3 C2 N1 106.8(3) .
C3 C2 H2A 126.6 .
N1 C2 H2A 126.6 .
C17 C22 C24 110.0(3) .
C17 C22 C23 112.6(3) .
C24 C22 C23 109.6(3) .
C17 C22 H22A 108.2 .
C24 C22 H22A 108.2 .
C23 C22 H22A 108.2 .
C28 C29 C30 122.1(4) .
C28 C29 H29A 119.0 .
C30 C29 H29A 119.0 .
C28 C33 C32 123.6(4) .
C28 C33 H33A 118.2 .
C32 C33 H33A 118.2 .
C31 C32 C33 119.2(4) .
C31 C32 H32A 120.4 .
C33 C32 H32A 120.4 .
C7 C6 C5 121.8(4) .
C7 C6 H6A 119.1 .
C5 C6 H6A 119.1 .
C9 C8 C7 121.2(4) .
C9 C8 H8A 119.4 .
C7 C8 H8A 119.4 .
C31 C30 C29 120.4(4) .
C31 C30 H30A 119.8 .
C29 C30 H30A 119.8 .
C11 C10 C5 110.9(4) .
C11 C10 C12 110.8(4) .
C5 C10 C12 110.3(4) .
C11 C10 H10A 108.2 .
C5 C10 H10A 108.2 .
C12 C10 H10A 108.2 .
C25 C26 H26A 109.5 .
C25 C26 H26B 109.5 .
H26A C26 H26B 109.5 .
C25 C26 H26C 109.5 .
H26A C26 H26C 109.5 .
H26B C26 H26C 109.5 .
C13 C14 H14A 109.5 .
C13 C14 H14B 109.5 .
H14A C14 H14B 109.5 .
C13 C14 H14C 109.5 .
H14A C14 H14C 109.5 .
H14B C14 H14C 109.5 .
C30 C31 C32 119.1(4) .
C30 C31 H31A 120.4 .
C32 C31 H31A 120.4 .
C6 C7 C8 119.9(4) .
C6 C7 H7A 120.1 .
C8 C7 H7A 120.1 .
C22 C24 H24A 109.5 .
C22 C24 H24B 109.5 .
H24A C24 H24B 109.5 .
C22 C24 H24C 109.5 .
H24A C24 H24C 109.5 .
H24B C24 H24C 109.5 .
C22 C23 H23A 109.5 .
C22 C23 H23B 109.5 .
H23A C23 H23B 109.5 .
C22 C23 H23C 109.5 .
H23A C23 H23C 109.5 .
H23B C23 H23C 109.5 .
C10 C12 H12A 109.5 .
C10 C12 H12B 109.5 .
H12A C12 H12B 109.5 .
C10 C12 H12C 109.5 .
H12A C12 H12C 109.5 .
H12B C12 H12C 109.5 .
C10 C11 H11A 109.5 .
C10 C11 H11B 109.5 .
H11A C11 H11B 109.5 .
C10 C11 H11C 109.5 .
H11A C11 H11C 109.5 .
H11B C11 H11C 109.5 .
C13 C15 H15A 109.5 .
C13 C15 H15B 109.5 .
H15A C15 H15B 109.5 .
C13 C15 H15C 109.5 .
H15A C15 H15C 109.5 .
H15B C15 H15C 109.5 .

loop_
_geom_bond_atom_site_label_1
_geom_bond_atom_site_label_2
_geom_bond_distance
_geom_bond_site_symmetry_2
Mn1 C28 2.128(4) .
Mn1 C1 2.235(4) .
Mn1 Cl1 2.4579(15) .
Mn1 Cl1 2.4669(14) 3_657
Cl1 Mn1 2.4669(14) 3_657
N2 C1 1.368(4) .
N2 C3 1.398(4) .
N2 C16 1.452(5) .
N1 C1 1.367(5) .
N1 C2 1.393(4) .
N1 C4 1.447(5) .
C16 C21 1.407(5) .
C16 C17 1.421(5) .
C4 C9 1.410(5) .
C4 C5 1.423(5) .
C21 C20 1.397(5) .
C21 C25 1.548(5) .
C28 C33 1.399(6) .
C28 C29 1.410(5) .
C17 C18 1.402(6) .
C17 C22 1.524(5) .
C9 C8 1.383(6) .
C9 C13 1.540(5) .
C3 C2 1.342(5) .
C3 H3A 0.9500 .
C25 C27 1.518(5) .
C25 C26 1.556(5) .
C25 H25A 1.0000 .
C18 C19 1.379(6) .
C18 H18A 0.9500 .
C5 C6 1.382(6) .
C5 C10 1.538(6) .
C20 C19 1.409(5) .
C20 H20A 0.9500 .
C19 H19A 0.9500 .
C13 C14 1.529(5) .
C13 C15 1.544(6) .
C13 H13A 1.0000 .
C27 H27A 0.9800 .
C27 H27B 0.9800 .
C27 H27C 0.9800 .
C2 H2A 0.9500 .
C22 C24 1.535(5) .
C22 C23 1.557(5) .
C22 H22A 1.0000 .
C29 C30 1.412(5) .
C29 H29A 0.9500 .
C33 C32 1.403(5) .
C33 H33A 0.9500 .
C32 C31 1.403(6) .
C32 H32A 0.9500 .
C6 C7 1.381(7) .
C6 H6A 0.9500 .
C8 C7 1.410(7) .
C8 H8A 0.9500 .
C30 C31 1.387(7) .
C30 H30A 0.9500 .
C10 C11 1.528(6) .
C10 C12 1.549(6) .
C10 H10A 1.0000 .
C26 H26A 0.9800 .
C26 H26B 0.9800 .
C26 H26C 0.9800 .
C14 H14A 0.9800 .
C14 H14B 0.9800 .
C14 H14C 0.9800 .
C31 H31A 0.9500 .
C7 H7A 0.9500 .
C24 H24A 0.9800 .
C24 H24B 0.9800 .
C24 H24C 0.9800 .
C23 H23A 0.9800 .
C23 H23B 0.9800 .
C23 H23C 0.9800 .
C12 H12A 0.9800 .
C12 H12B 0.9800 .
C12 H12C 0.9800 .
C11 H11A 0.9800 .
C11 H11B 0.9800 .
C11 H11C 0.9800 .
C15 H15A 0.9800 .
C15 H15B 0.9800 .
C15 H15C 0.9800 .
